data_7719712
loop_
_publ_author_name
'Rayasingh, Amlan Ranjan'
'Manivannan, Vadivelu'

_publ_section_title
;
 Group 10 complexes of benzothiazolehydrazone- and
 imidazo[1,5-<i>a</i>]pyridine-based ligands: structural artistry,
 biophysical study, and catalytic activity.
;
_journal_issue 45
_journal_name_full 'Dalton transactions (Cambridge, England : 2003)'
_journal_page_first 16939
_journal_page_last 16954
_journal_paper_doi 10.1039/d5dt02077h
_journal_volume 54
_journal_year 2025
_chemical_formula_moiety '0.118(C52 H38 N6 Ni P2 S2), 0.029[C3H7NO]'
_chemical_formula_sum 'C52 H38 N6 Ni P2 S2'
_chemical_formula_weight 931.65
_space_group_crystal_system triclinic
_space_group_IT_number 2
_space_group_name_Hall '-P 1'
_space_group_name_H-M_alt 'P -1'
_atom_sites_solution_hydrogens geom
_atom_sites_solution_primary dual
_audit_creation_date 2025-04-26
_audit_creation_method
;
Olex2 1.5
(compiled 2021.12.09 svn.r5202d8cf for OlexSys, GUI svn.r6439)
;
_audit_update_record
;
2025-05-22 deposited with the CCDC.	2025-10-17 downloaded from the CCDC.
;
_cell_angle_alpha 96.009(2)
_cell_angle_beta 90.406(2)
_cell_angle_gamma 116.4120(10)
_cell_formula_units_Z 2
_cell_length_a 12.3044(7)
_cell_length_b 13.6953(7)
_cell_length_c 15.0805(8)
_cell_measurement_reflns_used 9876
_cell_measurement_temperature 295.00
_cell_measurement_theta_max 27.39
_cell_measurement_theta_min 2.25
_cell_volume 2259.4(2)
_computing_cell_refinement 'SAINT V8.40B (?, 2016)'
_computing_data_reduction 'SAINT V8.40B (?, 2016)'
_computing_molecular_graphics 'Olex2 1.5 (Dolomanov et al., 2009)'
_computing_publication_material 'Olex2 1.5 (Dolomanov et al., 2009)'
_computing_structure_refinement 'XL  (Sheldrick, 2008)'
_computing_structure_solution 'SHELXT 2018/2 (Sheldrick, 2018)'
_diffrn_ambient_temperature 295.00
_diffrn_detector 'CCD area detector'
_diffrn_detector_area_resol_mean 7.9
_diffrn_detector_type 'Bruker SMART CCD 1K area detector'
_diffrn_measured_fraction_theta_full 0.990
_diffrn_measured_fraction_theta_max 0.990
_diffrn_measurement_device 'three-circle diffractometer'
_diffrn_measurement_device_type 'Bruker APEX-II CCD'
_diffrn_measurement_method '\w scans'
_diffrn_radiation_monochromator graphite
_diffrn_radiation_probe x-ray
_diffrn_radiation_type MoK\a
_diffrn_radiation_wavelength 0.71073
_diffrn_reflns_av_R_equivalents 0.0412
_diffrn_reflns_av_unetI/netI 0.0295
_diffrn_reflns_Laue_measured_fraction_full 0.990
_diffrn_reflns_Laue_measured_fraction_max 0.990
_diffrn_reflns_limit_h_max 14
_diffrn_reflns_limit_h_min -14
_diffrn_reflns_limit_k_max 16
_diffrn_reflns_limit_k_min -16
_diffrn_reflns_limit_l_max 17
_diffrn_reflns_limit_l_min -17
_diffrn_reflns_number 51470
_diffrn_reflns_point_group_measured_fraction_full 0.990
_diffrn_reflns_point_group_measured_fraction_max 0.990
_diffrn_reflns_theta_full 25.000
_diffrn_reflns_theta_max 25.000
_diffrn_reflns_theta_min 2.355
_diffrn_source 'sealed X-ray tube'
_diffrn_source_current 1.4
_diffrn_source_power 0.07
_diffrn_source_target Mo
_diffrn_source_voltage 50.0
_diffrn_standards_number 0
_exptl_absorpt_coefficient_mu 0.637
_exptl_absorpt_correction_T_max 0.7456
_exptl_absorpt_correction_T_min 0.6670
_exptl_absorpt_correction_type multi-scan
_exptl_absorpt_process_details
;
SADABS-2016/2 (Bruker,2016/2) was used for absorption correction.
wR2(int) was 0.1111 before and 0.0593 after correction.
The Ratio of minimum to maximum transmission is 0.8946.
The \l/2 correction factor is Not present.
;
_exptl_crystal_colour 'metallic greenish black'
_exptl_crystal_colour_lustre metallic
_exptl_crystal_colour_modifier greenish
_exptl_crystal_colour_primary black
_exptl_crystal_density_diffrn 1.369
_exptl_crystal_description block
_exptl_crystal_F_000 964
_exptl_crystal_size_max 0.18
_exptl_crystal_size_mid 0.14
_exptl_crystal_size_min 0.12
_refine_diff_density_max 1.609
_refine_diff_density_min -0.439
_refine_diff_density_rms 0.090
_refine_ls_extinction_method none
_refine_ls_goodness_of_fit_ref 1.095
_refine_ls_hydrogen_treatment constr
_refine_ls_matrix_type full
_refine_ls_number_parameters 568
_refine_ls_number_reflns 7888
_refine_ls_number_restraints 0
_refine_ls_restrained_S_all 1.095
_refine_ls_R_factor_all 0.0898
_refine_ls_R_factor_gt 0.0679
_refine_ls_shift/su_max 0.001
_refine_ls_shift/su_mean 0.000
_refine_ls_structure_factor_coef Fsqd
_refine_ls_weighting_details 'w=1/[\s^2^(Fo^2^)+(0.1169P)^2^+3.5874P] where P=(Fo^2^+2Fc^2^)/3'
_refine_ls_weighting_scheme calc
_refine_ls_wR_factor_gt 0.1782
_refine_ls_wR_factor_ref 0.2156
_reflns_Friedel_coverage 0.000
_reflns_number_gt 6070
_reflns_number_total 7888
_reflns_threshold_expression 'I > 2\s(I)'
_cod_data_source_file d5dt02077h2.cif
_cod_data_source_block 1b
_cod_depositor_comments 'Adding full bibliography for 7719702--7719718.cif.'
_cod_database_code 7719712
_shelx_shelxl_version_number 2019/1
_shelx_space_group_comment
;
The symmetry employed for this shelxl refinement is uniquely defined
by the following loop, which should always be used as a source of
symmetry information in preference to the above space-group names.
They are only intended as comments.
;
_shelx_estimated_absorpt_t_max 0.928
_shelx_estimated_absorpt_t_min 0.894
_olex2_refinement_description
;
1. Fixed Uiso
 At 1.2 times of:
  All C(H) groups
2.a Aromatic/amide H refined with riding coordinates:
 C1(H1), C29(H29), C3(H3), C4(H4), C5(H5), C7(H7), C9(H9), C10(H10), C11(H11),
 C12(H12), C15(H15), C16(H16), C17(H17), C18(H18), C19(H19), C21(H21), C22(H22),
  C23(H23), C24(H24), C8(H8), C34(H34), C35(H35), C36(H36), C37(H37), C38(H38),
 C40(H40), C41(H41), C42(H42), C43(H43), C44(H44), C45(H45), C46(H46), C47(H47),
  C48(H48), C49(H49), C50(H50), C51(H51), C52(H52)
;
_olex2_submission_special_instructions 'No special instructions were received'

loop_
_space_group_symop_operation_xyz
'x, y, z'
'-x, -y, -z'

loop_
_atom_site_label
_atom_site_type_symbol
_atom_site_fract_x
_atom_site_fract_y
_atom_site_fract_z
_atom_site_U_iso_or_equiv
_atom_site_adp_type
_atom_site_occupancy
_atom_site_site_symmetry_order
_atom_site_calc_flag
_atom_site_refinement_flags_posn
_atom_site_refinement_flags_adp
_atom_site_refinement_flags_occupancy
_atom_site_disorder_assembly
_atom_site_disorder_group
Ni1 Ni 0.75915(5) 0.33617(4) 0.68136(3) 0.0413(2) Uani 1 1 d . . . . .
S1 S 0.93101(11) 0.66683(9) 0.84782(8) 0.0492(3) Uani 1 1 d . . . . .
S2 S 0.93344(16) 0.12326(14) 0.63925(11) 0.0756(5) Uani 1 1 d . . . . .
P2 P 0.45027(12) 0.17233(10) 0.89481(9) 0.0523(3) Uani 1 1 d . . . . .
P1 P 0.65720(11) 0.40802(9) 0.62001(7) 0.0420(3) Uani 1 1 d . . . . .
N4 N 0.7976(3) 0.4358(3) 0.8635(2) 0.0452(9) Uani 1 1 d . . . . .
N5 N 0.8249(3) 0.4513(3) 0.7767(2) 0.0416(8) Uani 1 1 d . . . . .
N6 N 0.9371(4) 0.5827(3) 0.6858(3) 0.0499(9) Uani 1 1 d . . . . .
N1 N 0.6803(4) 0.2094(3) 0.5969(2) 0.0446(8) Uani 1 1 d . . . . .
N3 N 0.8634(3) 0.2685(3) 0.7044(3) 0.0455(9) Uani 1 1 d . . . . .
N2 N 0.7461(4) 0.1496(3) 0.5789(3) 0.0538(10) Uani 1 1 d . . . . .
C30 C 0.3191(4) 0.0817(4) 0.9521(3) 0.0522(11) Uani 1 1 d . . . . .
C1 C 0.2808(5) -0.0291(4) 0.9527(4) 0.0589(12) Uani 1 1 d . . . . .
H1 H 0.321133 -0.063601 0.920864 0.071 Uiso 1 1 calc R U . . .
C29 C 0.1820(5) -0.0897(5) 1.0007(4) 0.0722(16) Uani 1 1 d . . . . .
H29 H 0.155628 -0.164862 1.000026 0.087 Uiso 1 1 calc R U . . .
C3 C 0.1233(6) -0.0389(7) 1.0492(5) 0.085(2) Uani 1 1 d . . . . .
H3 H 0.057577 -0.079310 1.081751 0.103 Uiso 1 1 calc R U . . .
C4 C 0.1620(6) 0.0706(7) 1.0493(5) 0.0842(19) Uani 1 1 d . . . . .
H4 H 0.123334 0.105084 1.083204 0.101 Uiso 1 1 calc R U . . .
C5 C 0.2567(5) 0.1313(5) 1.0005(4) 0.0697(15) Uani 1 1 d . . . . .
H5 H 0.279618 0.205642 0.999550 0.084 Uiso 1 1 calc R U . . .
C6 C 0.4869(5) 0.0773(4) 0.8213(3) 0.0515(11) Uani 1 1 d . . . . .
C7 C 0.5900(5) 0.0641(4) 0.8296(4) 0.0568(12) Uani 1 1 d . . . . .
H7 H 0.645745 0.102139 0.877761 0.068 Uiso 1 1 calc R U . . .
C9 C 0.6129(6) -0.0060(5) 0.7664(4) 0.0700(15) Uani 1 1 d . . . . .
H9 H 0.683902 -0.013620 0.772308 0.084 Uiso 1 1 calc R U . . .
C10 C 0.5307(7) -0.0631(5) 0.6962(4) 0.0758(18) Uani 1 1 d . . . . .
H10 H 0.545962 -0.109419 0.654048 0.091 Uiso 1 1 calc R U . . .
C11 C 0.4288(7) -0.0526(5) 0.6880(4) 0.0823(19) Uani 1 1 d . . . . .
H11 H 0.372301 -0.093825 0.640975 0.099 Uiso 1 1 calc R U . . .
C12 C 0.4045(6) 0.0185(5) 0.7479(4) 0.0675(14) Uani 1 1 d . . . . .
H12 H 0.334398 0.026966 0.739498 0.081 Uiso 1 1 calc R U . . .
C13 C 0.5720(4) 0.2287(4) 0.9838(3) 0.0468(10) Uani 1 1 d . . . . .
C14 C 0.6883(4) 0.3095(4) 0.9654(3) 0.0480(11) Uani 1 1 d . . . . .
C15 C 0.7803(5) 0.3561(4) 1.0339(3) 0.0529(11) Uani 1 1 d . . . . .
H15 H 0.857627 0.407430 1.022077 0.063 Uiso 1 1 calc R U . . .
C16 C 0.7566(5) 0.3261(4) 1.1197(3) 0.0598(13) Uani 1 1 d . . . . .
H16 H 0.818151 0.358017 1.164901 0.072 Uiso 1 1 calc R U . . .
C17 C 0.6439(5) 0.2503(4) 1.1379(3) 0.0591(13) Uani 1 1 d . . . . .
H17 H 0.628424 0.231318 1.195588 0.071 Uiso 1 1 calc R U . . .
C18 C 0.5531(5) 0.2018(4) 1.0706(3) 0.0540(12) Uani 1 1 d . . . . .
H18 H 0.476880 0.149573 1.083736 0.065 Uiso 1 1 calc R U . . .
C19 C 0.7148(4) 0.3422(4) 0.8764(3) 0.0474(10) Uani 1 1 d . . . . .
H19 H 0.669885 0.292972 0.827356 0.057 Uiso 1 1 calc R U . . .
C20 C 0.4999(4) 0.3070(4) 0.6005(3) 0.0466(10) Uani 1 1 d . . . . .
C21 C 0.4032(5) 0.3329(4) 0.6073(4) 0.0562(12) Uani 1 1 d . . . . .
H21 H 0.417308 0.403422 0.630566 0.067 Uiso 1 1 calc R U . . .
C22 C 0.2865(5) 0.2557(5) 0.5801(4) 0.0656(14) Uani 1 1 d . . . . .
H22 H 0.222477 0.274210 0.584999 0.079 Uiso 1 1 calc R U . . .
C23 C 0.2649(5) 0.1515(5) 0.5459(4) 0.0674(15) Uani 1 1 d . . . . .
H23 H 0.186065 0.099714 0.527271 0.081 Uiso 1 1 calc R U . . .
C24 C 0.3582(5) 0.1229(4) 0.5388(4) 0.0587(13) Uani 1 1 d . . . . .
H24 H 0.342063 0.052096 0.514707 0.070 Uiso 1 1 calc R U . . .
C25 C 0.4774(4) 0.1986(4) 0.5672(3) 0.0479(11) Uani 1 1 d . . . . .
C26 C 0.8953(4) 0.5559(3) 0.7638(3) 0.0399(9) Uani 1 1 d . . . . .
C27 C 0.9992(4) 0.7553(4) 0.7678(3) 0.0483(11) Uani 1 1 d . . . . .
C28 C 0.9946(4) 0.6951(4) 0.6865(3) 0.0511(11) Uani 1 1 d . . . . .
C8 C 0.5704(5) 0.1617(4) 0.5602(3) 0.0511(11) Uani 1 1 d . . . . .
H8 H 0.548937 0.095219 0.524935 0.061 Uiso 1 1 calc R U . . .
C2 C 0.8365(5) 0.1855(4) 0.6384(3) 0.0490(11) Uani 1 1 d . . . . .
C31 C 1.0138(5) 0.2136(4) 0.7329(4) 0.0602(13) Uani 1 1 d . . . . .
C32 C 0.9619(4) 0.2840(4) 0.7599(3) 0.0480(11) Uani 1 1 d . . . . .
C33 C 0.6531(4) 0.5303(4) 0.6749(3) 0.0459(10) Uani 1 1 d . . . . .
C34 C 0.6993(5) 0.6275(4) 0.6371(4) 0.0586(13) Uani 1 1 d . . . . .
H34 H 0.731453 0.631104 0.581217 0.070 Uiso 1 1 calc R U . . .
C35 C 0.6971(6) 0.7200(4) 0.6836(5) 0.0702(16) Uani 1 1 d . . . . .
H35 H 0.727521 0.785493 0.658334 0.084 Uiso 1 1 calc R U . . .
C36 C 0.6516(6) 0.7156(5) 0.7643(5) 0.0753(17) Uani 1 1 d . . . . .
H36 H 0.650168 0.777933 0.794040 0.090 Uiso 1 1 calc R U . . .
C37 C 0.6075(6) 0.6214(5) 0.8033(4) 0.0742(17) Uani 1 1 d . . . . .
H37 H 0.577310 0.620318 0.859772 0.089 Uiso 1 1 calc R U . . .
C38 C 0.6072(5) 0.5271(5) 0.7597(4) 0.0618(13) Uani 1 1 d . . . . .
H38 H 0.576823 0.462626 0.786433 0.074 Uiso 1 1 calc R U . . .
C39 C 0.7044(4) 0.4351(3) 0.5073(3) 0.0445(10) Uani 1 1 d . . . . .
C40 C 0.6189(5) 0.4100(5) 0.4364(3) 0.0603(13) Uani 1 1 d . . . . .
H40 H 0.536411 0.377432 0.446284 0.072 Uiso 1 1 calc R U . . .
C41 C 0.6563(6) 0.4332(5) 0.3524(4) 0.0668(14) Uani 1 1 d . . . . .
H41 H 0.598829 0.415747 0.305454 0.080 Uiso 1 1 calc R U . . .
C42 C 0.7781(6) 0.4821(5) 0.3369(4) 0.0668(15) Uani 1 1 d . . . . .
H42 H 0.802780 0.498365 0.279908 0.080 Uiso 1 1 calc R U . . .
C43 C 0.8627(6) 0.5067(6) 0.4054(4) 0.0743(16) Uani 1 1 d . . . . .
H43 H 0.945094 0.540785 0.395270 0.089 Uiso 1 1 calc R U . . .
C44 C 0.8256(5) 0.4807(5) 0.4902(4) 0.0623(13) Uani 1 1 d . . . . .
H44 H 0.883439 0.494227 0.535895 0.075 Uiso 1 1 calc R U . . .
C45 C 1.0483(5) 0.8697(4) 0.7761(4) 0.0597(13) Uani 1 1 d . . . . .
H45 H 1.051937 0.910462 0.830382 0.072 Uiso 1 1 calc R U . . .
C46 C 1.0913(5) 0.9199(5) 0.6999(5) 0.0735(16) Uani 1 1 d . . . . .
H46 H 1.122301 0.995837 0.703303 0.088 Uiso 1 1 calc R U . . .
C47 C 1.0897(6) 0.8618(5) 0.6198(5) 0.0818(19) Uani 1 1 d . . . . .
H47 H 1.120408 0.898283 0.570323 0.098 Uiso 1 1 calc R U . . .
C48 C 1.0428(6) 0.7497(5) 0.6129(4) 0.0733(17) Uani 1 1 d . . . . .
H48 H 1.043322 0.710135 0.558959 0.088 Uiso 1 1 calc R U . . .
C49 C 1.1159(6) 0.2200(6) 0.7784(5) 0.0793(18) Uani 1 1 d . . . . .
H49 H 1.150147 0.173706 0.759057 0.095 Uiso 1 1 calc R U . . .
C50 C 1.1657(6) 0.2967(5) 0.8532(5) 0.0817(18) Uani 1 1 d . . . . .
H50 H 1.234810 0.303608 0.884193 0.098 Uiso 1 1 calc R U . . .
C51 C 1.1112(6) 0.3629(5) 0.8810(4) 0.0704(15) Uani 1 1 d . . . . .
H51 H 1.142230 0.411148 0.933226 0.084 Uiso 1 1 calc R U . . .
C52 C 1.0142(5) 0.3604(4) 0.8353(4) 0.0583(12) Uani 1 1 d . . . . .
H52 H 0.982918 0.409128 0.854217 0.070 Uiso 1 1 calc R U . . .

loop_
_atom_site_aniso_label
_atom_site_aniso_U_11
_atom_site_aniso_U_22
_atom_site_aniso_U_33
_atom_site_aniso_U_23
_atom_site_aniso_U_13
_atom_site_aniso_U_12
Ni1 0.0512(4) 0.0297(3) 0.0383(3) 0.0015(2) 0.0071(2) 0.0143(3)
S1 0.0558(7) 0.0351(6) 0.0440(6) -0.0021(5) 0.0059(5) 0.0104(5)
S2 0.0939(11) 0.0743(10) 0.0746(10) -0.0160(8) -0.0045(8) 0.0573(9)
P2 0.0573(8) 0.0470(7) 0.0487(7) 0.0084(5) 0.0078(6) 0.0192(6)
P1 0.0483(6) 0.0308(5) 0.0422(6) 0.0012(4) 0.0062(5) 0.0141(5)
N4 0.055(2) 0.0381(19) 0.0383(19) 0.0037(15) 0.0098(16) 0.0175(17)
N5 0.051(2) 0.0310(17) 0.0364(18) 0.0037(14) 0.0069(15) 0.0126(16)
N6 0.064(2) 0.0344(19) 0.042(2) 0.0038(15) 0.0130(18) 0.0137(18)
N1 0.057(2) 0.0354(18) 0.0401(19) 0.0008(15) 0.0072(17) 0.0202(17)
N3 0.050(2) 0.0333(18) 0.050(2) 0.0008(16) 0.0087(17) 0.0173(16)
N2 0.070(3) 0.043(2) 0.049(2) -0.0076(17) 0.007(2) 0.029(2)
C30 0.053(3) 0.051(3) 0.051(3) 0.008(2) 0.006(2) 0.022(2)
C1 0.054(3) 0.055(3) 0.059(3) 0.005(2) 0.006(2) 0.018(2)
C29 0.061(3) 0.062(3) 0.072(4) 0.013(3) 0.000(3) 0.007(3)
C3 0.052(3) 0.109(6) 0.076(4) 0.020(4) 0.017(3) 0.017(4)
C4 0.066(4) 0.110(6) 0.080(4) 0.008(4) 0.024(3) 0.043(4)
C5 0.067(3) 0.066(3) 0.080(4) 0.005(3) 0.012(3) 0.034(3)
C6 0.057(3) 0.046(3) 0.043(2) 0.008(2) 0.008(2) 0.015(2)
C7 0.064(3) 0.047(3) 0.053(3) 0.008(2) 0.003(2) 0.019(2)
C9 0.084(4) 0.058(3) 0.073(4) 0.015(3) 0.026(3) 0.035(3)
C10 0.109(5) 0.061(3) 0.051(3) 0.007(3) 0.024(3) 0.031(4)
C11 0.105(5) 0.073(4) 0.046(3) -0.004(3) 0.008(3) 0.021(4)
C12 0.070(3) 0.071(4) 0.048(3) 0.002(3) 0.003(3) 0.022(3)
C13 0.058(3) 0.036(2) 0.044(2) 0.0063(18) 0.011(2) 0.019(2)
C14 0.063(3) 0.038(2) 0.038(2) 0.0002(18) 0.009(2) 0.019(2)
C15 0.058(3) 0.048(3) 0.044(3) 0.004(2) 0.006(2) 0.016(2)
C16 0.072(3) 0.055(3) 0.042(3) -0.002(2) 0.000(2) 0.021(3)
C17 0.081(4) 0.058(3) 0.037(2) 0.008(2) 0.011(2) 0.028(3)
C18 0.066(3) 0.051(3) 0.047(3) 0.014(2) 0.016(2) 0.025(2)
C19 0.056(3) 0.035(2) 0.041(2) 0.0034(18) 0.006(2) 0.011(2)
C20 0.050(3) 0.040(2) 0.043(2) 0.0057(19) 0.011(2) 0.014(2)
C21 0.056(3) 0.044(3) 0.064(3) 0.003(2) 0.011(2) 0.019(2)
C22 0.052(3) 0.064(3) 0.076(4) 0.011(3) 0.015(3) 0.021(3)
C23 0.051(3) 0.055(3) 0.075(4) 0.011(3) -0.002(3) 0.004(2)
C24 0.059(3) 0.038(2) 0.064(3) 0.002(2) 0.001(2) 0.008(2)
C25 0.052(3) 0.035(2) 0.042(2) 0.0038(18) 0.007(2) 0.007(2)
C26 0.045(2) 0.0266(19) 0.040(2) 0.0010(16) 0.0045(18) 0.0103(17)
C27 0.047(3) 0.036(2) 0.051(3) 0.0040(19) 0.007(2) 0.0097(19)
C28 0.052(3) 0.035(2) 0.054(3) 0.007(2) 0.010(2) 0.008(2)
C8 0.067(3) 0.032(2) 0.046(2) -0.0019(19) 0.005(2) 0.017(2)
C2 0.059(3) 0.040(2) 0.048(3) 0.002(2) 0.009(2) 0.023(2)
C31 0.069(3) 0.057(3) 0.059(3) 0.004(2) 0.004(3) 0.032(3)
C32 0.054(3) 0.043(2) 0.045(2) 0.009(2) 0.010(2) 0.018(2)
C33 0.053(3) 0.038(2) 0.045(2) -0.0039(18) 0.002(2) 0.021(2)
C34 0.059(3) 0.036(2) 0.074(3) 0.000(2) 0.004(3) 0.016(2)
C35 0.074(4) 0.039(3) 0.096(5) -0.004(3) -0.004(3) 0.027(3)
C36 0.092(4) 0.056(3) 0.081(4) -0.021(3) -0.007(3) 0.043(3)
C37 0.094(4) 0.085(4) 0.058(3) -0.016(3) -0.004(3) 0.058(4)
C38 0.072(3) 0.063(3) 0.054(3) -0.002(2) 0.007(3) 0.035(3)
C39 0.052(3) 0.036(2) 0.043(2) 0.0021(18) 0.007(2) 0.018(2)
C40 0.056(3) 0.068(3) 0.050(3) 0.005(2) 0.002(2) 0.023(3)
C41 0.078(4) 0.078(4) 0.046(3) 0.007(3) -0.004(3) 0.036(3)
C42 0.090(4) 0.072(4) 0.041(3) 0.009(2) 0.016(3) 0.038(3)
C43 0.066(4) 0.097(5) 0.055(3) 0.012(3) 0.019(3) 0.031(3)
C44 0.053(3) 0.081(4) 0.050(3) 0.003(3) 0.003(2) 0.028(3)
C45 0.058(3) 0.036(2) 0.073(3) 0.000(2) 0.007(3) 0.011(2)
C46 0.071(4) 0.042(3) 0.089(4) 0.014(3) 0.002(3) 0.008(3)
C47 0.099(5) 0.047(3) 0.074(4) 0.022(3) 0.018(3) 0.006(3)
C48 0.090(4) 0.051(3) 0.056(3) 0.011(2) 0.020(3) 0.010(3)
C49 0.089(4) 0.081(4) 0.088(4) 0.004(3) -0.004(4) 0.057(4)
C50 0.087(4) 0.075(4) 0.088(5) 0.006(3) -0.019(4) 0.042(4)
C51 0.079(4) 0.061(3) 0.069(4) 0.001(3) -0.009(3) 0.031(3)
C52 0.063(3) 0.052(3) 0.059(3) -0.002(2) -0.002(2) 0.027(2)

loop_
_atom_type_symbol
_atom_type_description
_atom_type_scat_dispersion_real
_atom_type_scat_dispersion_imag
_atom_type_scat_source
C C 0.0033 0.0016 'International Tables Vol C Tables 4.2.6.8 and 6.1.1.4'
H H 0.0000 0.0000 'International Tables Vol C Tables 4.2.6.8 and 6.1.1.4'
N N 0.0061 0.0033 'International Tables Vol C Tables 4.2.6.8 and 6.1.1.4'
Ni Ni 0.3393 1.1124 'International Tables Vol C Tables 4.2.6.8 and 6.1.1.4'
P P 0.1023 0.0942 'International Tables Vol C Tables 4.2.6.8 and 6.1.1.4'
S S 0.1246 0.1234 'International Tables Vol C Tables 4.2.6.8 and 6.1.1.4'

loop_
_geom_angle_atom_site_label_1
_geom_angle_atom_site_label_2
_geom_angle_atom_site_label_3
_geom_angle
_geom_angle_site_symmetry_1
_geom_angle_site_symmetry_3
_geom_angle_publ_flag
N5 Ni1 P1 93.44(12) . . ?
N5 Ni1 N1 172.53(15) . . ?
N5 Ni1 N3 96.61(16) . . ?
N1 Ni1 P1 88.76(12) . . ?
N1 Ni1 N3 82.73(16) . . ?
N3 Ni1 P1 164.83(12) . . ?
C27 S1 C26 88.2(2) . . ?
C31 S2 C2 89.5(2) . . ?
C30 P2 C6 103.8(2) . . ?
C30 P2 C13 102.5(2) . . ?
C6 P2 C13 104.2(2) . . ?
C20 P1 Ni1 109.35(16) . . ?
C20 P1 C33 105.4(2) . . ?
C20 P1 C39 102.6(2) . . ?
C33 P1 Ni1 120.49(16) . . ?
C33 P1 C39 107.3(2) . . ?
C39 P1 Ni1 110.23(15) . . ?
C19 N4 N5 116.3(4) . . ?
N4 N5 Ni1 122.7(3) . . ?
C26 N5 Ni1 122.6(3) . . ?
C26 N5 N4 114.5(3) . . ?
C26 N6 C28 110.9(4) . . ?
N2 N1 Ni1 114.6(3) . . ?
C8 N1 Ni1 131.1(3) . . ?
C8 N1 N2 113.9(4) . . ?
C2 N3 Ni1 106.8(3) . . ?
C2 N3 C32 111.8(4) . . ?
C32 N3 Ni1 141.0(3) . . ?
C2 N2 N1 108.4(4) . . ?
C1 C30 P2 125.0(4) . . ?
C1 C30 C5 118.5(5) . . ?
C5 C30 P2 116.4(4) . . ?
C30 C1 H1 119.9 . . ?
C30 C1 C29 120.3(5) . . ?
C29 C1 H1 119.9 . . ?
C1 C29 H29 119.9 . . ?
C3 C29 C1 120.2(6) . . ?
C3 C29 H29 119.9 . . ?
C29 C3 H3 120.3 . . ?
C4 C3 C29 119.4(6) . . ?
C4 C3 H3 120.3 . . ?
C3 C4 H4 119.3 . . ?
C3 C4 C5 121.4(6) . . ?
C5 C4 H4 119.3 . . ?
C30 C5 H5 120.0 . . ?
C4 C5 C30 120.1(6) . . ?
C4 C5 H5 120.0 . . ?
C7 C6 P2 125.3(4) . . ?
C7 C6 C12 118.1(5) . . ?
C12 C6 P2 116.5(4) . . ?
C6 C7 H7 119.6 . . ?
C6 C7 C9 120.8(5) . . ?
C9 C7 H7 119.6 . . ?
C7 C9 H9 120.1 . . ?
C10 C9 C7 119.9(6) . . ?
C10 C9 H9 120.0 . . ?
C9 C10 H10 120.0 . . ?
C11 C10 C9 120.0(6) . . ?
C11 C10 H10 120.0 . . ?
C10 C11 H11 119.2 . . ?
C10 C11 C12 121.7(6) . . ?
C12 C11 H11 119.2 . . ?
C6 C12 H12 120.3 . . ?
C11 C12 C6 119.4(6) . . ?
C11 C12 H12 120.3 . . ?
C14 C13 P2 118.7(3) . . ?
C18 C13 P2 122.9(4) . . ?
C18 C13 C14 118.2(4) . . ?
C13 C14 C19 121.4(4) . . ?
C15 C14 C13 119.1(4) . . ?
C15 C14 C19 119.5(4) . . ?
C14 C15 H15 119.8 . . ?
C16 C15 C14 120.4(5) . . ?
C16 C15 H15 119.8 . . ?
C15 C16 H16 119.7 . . ?
C17 C16 C15 120.5(5) . . ?
C17 C16 H16 119.7 . . ?
C16 C17 H17 120.1 . . ?
C16 C17 C18 119.8(4) . . ?
C18 C17 H17 120.1 . . ?
C13 C18 H18 119.0 . . ?
C17 C18 C13 122.0(5) . . ?
C17 C18 H18 119.0 . . ?
N4 C19 C14 122.0(4) . . ?
N4 C19 H19 119.0 . . ?
C14 C19 H19 119.0 . . ?
C21 C20 P1 123.4(4) . . ?
C21 C20 C25 119.2(4) . . ?
C25 C20 P1 117.0(4) . . ?
C20 C21 H21 119.5 . . ?
C22 C21 C20 121.0(5) . . ?
C22 C21 H21 119.5 . . ?
C21 C22 H22 120.1 . . ?
C23 C22 C21 119.9(5) . . ?
C23 C22 H22 120.1 . . ?
C22 C23 H23 119.7 . . ?
C24 C23 C22 120.7(5) . . ?
C24 C23 H23 119.7 . . ?
C23 C24 H24 119.5 . . ?
C23 C24 C25 120.9(5) . . ?
C25 C24 H24 119.5 . . ?
C20 C25 C8 123.9(4) . . ?
C24 C25 C20 118.2(5) . . ?
C24 C25 C8 117.8(4) . . ?
N5 C26 S1 122.8(3) . . ?
N6 C26 S1 115.4(3) . . ?
N6 C26 N5 121.7(4) . . ?
C28 C27 S1 110.0(3) . . ?
C28 C27 C45 121.0(5) . . ?
C45 C27 S1 128.9(4) . . ?
N6 C28 C27 115.3(4) . . ?
N6 C28 C48 125.0(5) . . ?
C27 C28 C48 119.6(4) . . ?
N1 C8 C25 128.4(4) . . ?
N1 C8 H8 115.8 . . ?
C25 C8 H8 115.8 . . ?
N3 C2 S2 114.1(4) . . ?
N2 C2 S2 120.5(3) . . ?
N2 C2 N3 125.4(4) . . ?
C32 C31 S2 110.9(4) . . ?
C49 C31 S2 127.4(5) . . ?
C49 C31 C32 121.7(5) . . ?
N3 C32 C31 113.6(4) . . ?
N3 C32 C52 128.1(4) . . ?
C52 C32 C31 118.2(5) . . ?
C34 C33 P1 121.7(4) . . ?
C34 C33 C38 119.4(4) . . ?
C38 C33 P1 118.8(4) . . ?
C33 C34 H34 120.4 . . ?
C33 C34 C35 119.3(5) . . ?
C35 C34 H34 120.4 . . ?
C34 C35 H35 119.7 . . ?
C36 C35 C34 120.7(6) . . ?
C36 C35 H35 119.7 . . ?
C35 C36 H36 119.5 . . ?
C35 C36 C37 121.1(5) . . ?
C37 C36 H36 119.5 . . ?
C36 C37 H37 119.8 . . ?
C36 C37 C38 120.5(6) . . ?
C38 C37 H37 119.8 . . ?
C33 C38 H38 120.5 . . ?
C37 C38 C33 119.0(5) . . ?
C37 C38 H38 120.5 . . ?
C40 C39 P1 121.0(4) . . ?
C44 C39 P1 120.4(4) . . ?
C44 C39 C40 118.5(4) . . ?
C39 C40 H40 119.9 . . ?
C41 C40 C39 120.2(5) . . ?
C41 C40 H40 119.9 . . ?
C40 C41 H41 119.7 . . ?
C40 C41 C42 120.5(5) . . ?
C42 C41 H41 119.7 . . ?
C41 C42 H42 120.0 . . ?
C43 C42 C41 119.9(5) . . ?
C43 C42 H42 120.0 . . ?
C42 C43 H43 120.0 . . ?
C42 C43 C44 119.9(5) . . ?
C44 C43 H43 120.0 . . ?
C39 C44 C43 120.8(5) . . ?
C39 C44 H44 119.6 . . ?
C43 C44 H44 119.6 . . ?
C27 C45 H45 121.4 . . ?
C46 C45 C27 117.1(5) . . ?
C46 C45 H45 121.4 . . ?
C45 C46 H46 118.8 . . ?
C47 C46 C45 122.4(5) . . ?
C47 C46 H46 118.8 . . ?
C46 C47 H47 120.1 . . ?
C48 C47 C46 119.9(6) . . ?
C48 C47 H47 120.1 . . ?
C28 C48 H48 120.0 . . ?
C47 C48 C28 119.9(6) . . ?
C47 C48 H48 120.0 . . ?
C31 C49 H49 120.7 . . ?
C50 C49 C31 118.7(6) . . ?
C50 C49 H49 120.7 . . ?
C49 C50 H50 120.4 . . ?
C51 C50 C49 119.1(6) . . ?
C51 C50 H50 120.4 . . ?
C50 C51 H51 118.6 . . ?
C52 C51 C50 122.8(6) . . ?
C52 C51 H51 118.6 . . ?
C32 C52 H52 120.3 . . ?
C51 C52 C32 119.4(5) . . ?
C51 C52 H52 120.3 . . ?

loop_
_geom_bond_atom_site_label_1
_geom_bond_atom_site_label_2
_geom_bond_distance
_geom_bond_site_symmetry_2
_geom_bond_publ_flag
Ni1 P1 2.1611(13) . ?
Ni1 N5 1.892(3) . ?
Ni1 N1 1.898(4) . ?
Ni1 N3 1.934(4) . ?
S1 C26 1.762(4) . ?
S1 C27 1.744(5) . ?
S2 C2 1.747(5) . ?
S2 C31 1.741(6) . ?
P2 C30 1.831(5) . ?
P2 C6 1.831(5) . ?
P2 C13 1.835(5) . ?
P1 C20 1.809(5) . ?
P1 C33 1.810(4) . ?
P1 C39 1.822(4) . ?
N4 N5 1.369(5) . ?
N4 C19 1.270(6) . ?
N5 C26 1.340(5) . ?
N6 C26 1.310(6) . ?
N6 C28 1.378(6) . ?
N1 N2 1.395(5) . ?
N1 C8 1.299(6) . ?
N3 C2 1.349(6) . ?
N3 C32 1.391(6) . ?
N2 C2 1.301(6) . ?
C30 C1 1.376(7) . ?
C30 C5 1.397(7) . ?
C1 H1 0.9300 . ?
C1 C29 1.389(8) . ?
C29 H29 0.9300 . ?
C29 C3 1.375(10) . ?
C3 H3 0.9300 . ?
C3 C4 1.357(10) . ?
C4 H4 0.9300 . ?
C4 C5 1.367(9) . ?
C5 H5 0.9300 . ?
C6 C7 1.366(7) . ?
C6 C12 1.404(7) . ?
C7 H7 0.9300 . ?
C7 C9 1.400(8) . ?
C9 H9 0.9300 . ?
C9 C10 1.365(9) . ?
C10 H10 0.9300 . ?
C10 C11 1.331(10) . ?
C11 H11 0.9300 . ?
C11 C12 1.389(9) . ?
C12 H12 0.9300 . ?
C13 C14 1.418(6) . ?
C13 C18 1.390(6) . ?
C14 C15 1.400(7) . ?
C14 C19 1.452(6) . ?
C15 H15 0.9300 . ?
C15 C16 1.392(7) . ?
C16 H16 0.9300 . ?
C16 C17 1.365(8) . ?
C17 H17 0.9300 . ?
C17 C18 1.380(8) . ?
C18 H18 0.9300 . ?
C19 H19 0.9300 . ?
C20 C21 1.386(7) . ?
C20 C25 1.417(6) . ?
C21 H21 0.9300 . ?
C21 C22 1.378(8) . ?
C22 H22 0.9300 . ?
C22 C23 1.371(8) . ?
C23 H23 0.9300 . ?
C23 C24 1.370(8) . ?
C24 H24 0.9300 . ?
C24 C25 1.398(7) . ?
C25 C8 1.443(7) . ?
C27 C28 1.390(7) . ?
C27 C45 1.398(6) . ?
C28 C48 1.390(7) . ?
C8 H8 0.9300 . ?
C31 C32 1.404(7) . ?
C31 C49 1.391(8) . ?
C32 C52 1.394(7) . ?
C33 C34 1.383(7) . ?
C33 C38 1.399(7) . ?
C34 H34 0.9300 . ?
C34 C35 1.394(7) . ?
C35 H35 0.9300 . ?
C35 C36 1.338(9) . ?
C36 H36 0.9300 . ?
C36 C37 1.358(9) . ?
C37 H37 0.9300 . ?
C37 C38 1.385(8) . ?
C38 H38 0.9300 . ?
C39 C40 1.397(7) . ?
C39 C44 1.375(7) . ?
C40 H40 0.9300 . ?
C40 C41 1.372(8) . ?
C41 H41 0.9300 . ?
C41 C42 1.377(8) . ?
C42 H42 0.9300 . ?
C42 C43 1.365(9) . ?
C43 H43 0.9300 . ?
C43 C44 1.389(8) . ?
C44 H44 0.9300 . ?
C45 H45 0.9300 . ?
C45 C46 1.387(8) . ?
C46 H46 0.9300 . ?
C46 C47 1.370(9) . ?
C47 H47 0.9300 . ?
C47 C48 1.370(8) . ?
C48 H48 0.9300 . ?
C49 H49 0.9300 . ?
C49 C50 1.385(9) . ?
C50 H50 0.9300 . ?
C50 C51 1.383(9) . ?
C51 H51 0.9300 . ?
C51 C52 1.360(8) . ?
C52 H52 0.9300 . ?

loop_
_geom_torsion_atom_site_label_1
_geom_torsion_atom_site_label_2
_geom_torsion_atom_site_label_3
_geom_torsion_atom_site_label_4
_geom_torsion
_geom_torsion_site_symmetry_1
_geom_torsion_site_symmetry_2
_geom_torsion_site_symmetry_3
_geom_torsion_site_symmetry_4
_geom_torsion_publ_flag
Ni1 P1 C20 C21 145.1(4) . . . . ?
Ni1 P1 C20 C25 -42.0(4) . . . . ?
Ni1 P1 C33 C34 117.4(4) . . . . ?
Ni1 P1 C33 C38 -59.5(4) . . . . ?
Ni1 P1 C39 C40 136.5(4) . . . . ?
Ni1 P1 C39 C44 -43.3(4) . . . . ?
Ni1 N5 C26 S1 166.5(2) . . . . ?
Ni1 N5 C26 N6 -9.9(6) . . . . ?
Ni1 N1 N2 C2 12.1(5) . . . . ?
Ni1 N1 C8 C25 6.6(7) . . . . ?
Ni1 N3 C2 S2 172.8(2) . . . . ?
Ni1 N3 C2 N2 -8.7(6) . . . . ?
Ni1 N3 C32 C31 -168.7(4) . . . . ?
Ni1 N3 C32 C52 10.0(8) . . . . ?
S1 C27 C28 N6 1.2(6) . . . . ?
S1 C27 C28 C48 179.3(5) . . . . ?
S1 C27 C45 C46 -176.4(4) . . . . ?
S2 C31 C32 N3 -2.4(5) . . . . ?
S2 C31 C32 C52 178.8(4) . . . . ?
S2 C31 C49 C50 -178.7(5) . . . . ?
P2 C30 C1 C29 178.0(4) . . . . ?
P2 C30 C5 C4 -176.3(5) . . . . ?
P2 C6 C7 C9 -176.0(4) . . . . ?
P2 C6 C12 C11 178.1(4) . . . . ?
P2 C13 C14 C15 177.5(4) . . . . ?
P2 C13 C14 C19 -4.6(6) . . . . ?
P2 C13 C18 C17 -175.8(4) . . . . ?
P1 Ni1 N5 N4 114.2(3) . . . . ?
P1 Ni1 N5 C26 -61.0(4) . . . . ?
P1 Ni1 N1 N2 153.7(3) . . . . ?
P1 Ni1 N1 C8 -35.0(4) . . . . ?
P1 C20 C21 C22 171.1(4) . . . . ?
P1 C20 C25 C24 -170.5(4) . . . . ?
P1 C20 C25 C8 9.1(6) . . . . ?
P1 C33 C34 C35 -178.1(4) . . . . ?
P1 C33 C38 C37 177.9(4) . . . . ?
P1 C39 C40 C41 178.6(4) . . . . ?
P1 C39 C44 C43 -176.7(5) . . . . ?
N4 N5 C26 S1 -9.1(6) . . . . ?
N4 N5 C26 N6 174.5(4) . . . . ?
N5 N4 C19 C14 171.5(4) . . . . ?
N6 C28 C48 C47 174.9(6) . . . . ?
N1 N2 C2 S2 176.6(3) . . . . ?
N1 N2 C2 N3 -1.8(6) . . . . ?
N3 Ni1 N5 N4 -77.2(3) . . . . ?
N3 Ni1 N5 C26 107.6(4) . . . . ?
N3 Ni1 N1 N2 -13.7(3) . . . . ?
N3 Ni1 N1 C8 157.5(4) . . . . ?
N3 C32 C52 C51 -179.9(5) . . . . ?
N2 N1 C8 C25 177.9(4) . . . . ?
C30 P2 C6 C7 -113.0(4) . . . . ?
C30 P2 C6 C12 70.7(4) . . . . ?
C30 P2 C13 C14 -176.0(4) . . . . ?
C30 P2 C13 C18 -0.9(4) . . . . ?
C30 C1 C29 C3 -1.2(9) . . . . ?
C1 C30 C5 C4 1.9(9) . . . . ?
C1 C29 C3 C4 0.5(10) . . . . ?
C29 C3 C4 C5 1.4(11) . . . . ?
C3 C4 C5 C30 -2.6(10) . . . . ?
C5 C30 C1 C29 0.0(8) . . . . ?
C6 P2 C30 C1 13.7(5) . . . . ?
C6 P2 C30 C5 -168.3(4) . . . . ?
C6 P2 C13 C14 76.1(4) . . . . ?
C6 P2 C13 C18 -108.9(4) . . . . ?
C6 C7 C9 C10 -0.9(8) . . . . ?
C7 C6 C12 C11 1.6(8) . . . . ?
C7 C9 C10 C11 -0.3(9) . . . . ?
C9 C10 C11 C12 2.1(10) . . . . ?
C10 C11 C12 C6 -2.8(9) . . . . ?
C12 C6 C7 C9 0.2(7) . . . . ?
C13 P2 C30 C1 -94.6(5) . . . . ?
C13 P2 C30 C5 83.4(5) . . . . ?
C13 P2 C6 C7 -6.1(5) . . . . ?
C13 P2 C6 C12 177.6(4) . . . . ?
C13 C14 C15 C16 -2.1(7) . . . . ?
C13 C14 C19 N4 154.8(5) . . . . ?
C14 C13 C18 C17 -0.8(7) . . . . ?
C14 C15 C16 C17 0.6(8) . . . . ?
C15 C14 C19 N4 -27.2(7) . . . . ?
C15 C16 C17 C18 0.9(8) . . . . ?
C16 C17 C18 C13 -0.8(8) . . . . ?
C18 C13 C14 C15 2.2(7) . . . . ?
C18 C13 C14 C19 -179.8(4) . . . . ?
C19 N4 N5 Ni1 -7.5(6) . . . . ?
C19 N4 N5 C26 168.1(4) . . . . ?
C19 C14 C15 C16 179.9(5) . . . . ?
C20 P1 C33 C34 -118.5(4) . . . . ?
C20 P1 C33 C38 64.6(4) . . . . ?
C20 P1 C39 C40 20.1(4) . . . . ?
C20 P1 C39 C44 -159.7(4) . . . . ?
C20 C21 C22 C23 0.1(8) . . . . ?
C20 C25 C8 N1 14.6(8) . . . . ?
C21 C20 C25 C24 2.7(7) . . . . ?
C21 C20 C25 C8 -177.8(4) . . . . ?
C21 C22 C23 C24 0.4(9) . . . . ?
C22 C23 C24 C25 0.8(9) . . . . ?
C23 C24 C25 C20 -2.3(7) . . . . ?
C23 C24 C25 C8 178.1(5) . . . . ?
C24 C25 C8 N1 -165.9(5) . . . . ?
C25 C20 C21 C22 -1.6(8) . . . . ?
C26 S1 C27 C28 -2.7(4) . . . . ?
C26 S1 C27 C45 174.3(5) . . . . ?
C26 N6 C28 C27 1.6(6) . . . . ?
C26 N6 C28 C48 -176.3(5) . . . . ?
C27 S1 C26 N5 -172.8(4) . . . . ?
C27 S1 C26 N6 3.8(4) . . . . ?
C27 C28 C48 C47 -2.9(9) . . . . ?
C27 C45 C46 C47 -1.8(9) . . . . ?
C28 N6 C26 S1 -3.8(5) . . . . ?
C28 N6 C26 N5 172.9(4) . . . . ?
C28 C27 C45 C46 0.2(8) . . . . ?
C8 N1 N2 C2 -160.7(4) . . . . ?
C2 S2 C31 C32 1.4(4) . . . . ?
C2 S2 C31 C49 -178.7(6) . . . . ?
C2 N3 C32 C31 2.4(6) . . . . ?
C2 N3 C32 C52 -178.9(5) . . . . ?
C31 S2 C2 N3 0.0(4) . . . . ?
C31 S2 C2 N2 -178.6(4) . . . . ?
C31 C32 C52 C51 -1.3(8) . . . . ?
C31 C49 C50 C51 1.1(10) . . . . ?
C32 N3 C2 S2 -1.3(5) . . . . ?
C32 N3 C2 N2 177.1(4) . . . . ?
C32 C31 C49 C50 1.2(10) . . . . ?
C33 P1 C20 C21 14.3(5) . . . . ?
C33 P1 C20 C25 -172.9(3) . . . . ?
C33 P1 C39 C40 -90.6(4) . . . . ?
C33 P1 C39 C44 89.6(4) . . . . ?
C33 C34 C35 C36 0.4(9) . . . . ?
C34 C33 C38 C37 0.9(8) . . . . ?
C34 C35 C36 C37 0.6(10) . . . . ?
C35 C36 C37 C38 -0.9(10) . . . . ?
C36 C37 C38 C33 0.1(9) . . . . ?
C38 C33 C34 C35 -1.2(8) . . . . ?
C39 P1 C20 C21 -97.9(4) . . . . ?
C39 P1 C20 C25 75.0(4) . . . . ?
C39 P1 C33 C34 -9.7(5) . . . . ?
C39 P1 C33 C38 173.4(4) . . . . ?
C39 C40 C41 C42 -0.5(9) . . . . ?
C40 C39 C44 C43 3.4(8) . . . . ?
C40 C41 C42 C43 0.8(9) . . . . ?
C41 C42 C43 C44 1.0(10) . . . . ?
C42 C43 C44 C39 -3.2(9) . . . . ?
C44 C39 C40 C41 -1.6(8) . . . . ?
C45 C27 C28 N6 -176.0(5) . . . . ?
C45 C27 C28 C48 2.0(8) . . . . ?
C45 C46 C47 C48 0.9(11) . . . . ?
C46 C47 C48 C28 1.4(11) . . . . ?
C49 C31 C32 N3 177.6(5) . . . . ?
C49 C31 C32 C52 -1.2(8) . . . . ?
C49 C50 C51 C52 -3.7(10) . . . . ?
C50 C51 C52 C32 3.8(9) . . . . ?
